data_7131598
loop_
_publ_author_name
'Mutra, Mohana Reddy'
'Li, Jing'
'Wang, Jeh-Jeng'

_publ_section_title
;
 Light-mediated sulfonyl-iodination of ynamides and internal alkynes.
;
_journal_issue 43
_journal_name_full 'Chemical communications (Cambridge, England)'
_journal_page_first 6584
_journal_page_last 6587
_journal_paper_doi 10.1039/d3cc00842h
_journal_volume 59
_journal_year 2023
_chemical_formula_moiety 'C22 H17 I O4 S'
_chemical_formula_sum 'C22 H17 I O4 S'
_chemical_formula_weight 504.31
_space_group_crystal_system triclinic
_space_group_IT_number 2
_space_group_name_Hall '-P 1'
_space_group_name_H-M_alt 'P -1'
_atom_sites_solution_hydrogens geom
_atom_sites_solution_primary dual
_audit_creation_date 2022-04-06
_audit_creation_method
;
Olex2 1.5
(compiled 2021.12.09 svn.r5202d8cf for OlexSys, GUI svn.r6439)
;
_audit_update_record
;
2022-12-30 deposited with the CCDC.	2023-04-26 downloaded from the CCDC.
;
_cell_angle_alpha 82.8810(10)
_cell_angle_beta 74.5730(10)
_cell_angle_gamma 74.1450(10)
_cell_formula_units_Z 2
_cell_length_a 7.98190(10)
_cell_length_b 9.84350(10)
_cell_length_c 13.6204(2)
_cell_measurement_reflns_used 22061
_cell_measurement_temperature 113(2)
_cell_measurement_theta_max 27.0170
_cell_measurement_theta_min 2.1490
_cell_volume 990.83(2)
_computing_cell_refinement 'CrysAlisPro 1.171.41.56a (Rigaku OD, 2020)'
_computing_data_collection 'CrysAlisPro 1.171.41.56a (Rigaku OD, 2020)'
_computing_data_reduction 'CrysAlisPro 1.171.41.56a (Rigaku OD, 2020)'
_computing_molecular_graphics 'Olex2 1.5 (Dolomanov et al., 2009)'
_computing_publication_material 'Olex2 1.5 (Dolomanov et al., 2009)'
_computing_structure_refinement 'SHELXL 2018/3 (Sheldrick, 2015)'
_computing_structure_solution 'ShelXT (Sheldrick, 2015)'
_diffrn_ambient_temperature 113(2)
_diffrn_detector 'Hybrid Pixel Array Detector'
_diffrn_detector_area_resol_mean 10.0000
_diffrn_measured_fraction_theta_full 0.999
_diffrn_measured_fraction_theta_max 0.999
_diffrn_measurement_details
;
List of Runs (angles in degrees, time in seconds):

  # Type    Start    End  Width  t~exp~   \w     \q     \k     \f   Frames
#--------------------------------------------------------------------------
  1  \w    -16.00  99.00   0.50    2.20    --    9.30  75.00-114.00  230
  2  \w    -34.00  79.00   0.50    2.20    --   -9.50  75.00-114.00  226
  3  \w    -98.00  15.00   0.50    2.20    --   -9.50 -75.00 117.00  226
  4  \w    -80.00  35.00   0.50    2.20    --    9.30 -77.00 150.00  230
  5  \w    -16.00  99.00   0.50    2.20    --    9.30  77.00   0.00  230
  6  \w    -80.00  35.00   0.50    2.20    --    9.30 -75.00 117.00  230
  7  \w    -16.00  99.00   0.50    2.20    --    9.30  77.00  60.00  230
  8  \w    -98.00  17.00   0.50    2.20    --   -9.50 -82.00-180.00  230
  9  \w    -98.00  17.00   0.50    2.20    --   -9.50 -82.00-150.00  230
 10  \w    -34.00  79.00   0.50    2.20    --   -9.50  77.00 -60.00  226
 11  \w    -98.00  19.00   0.50    2.20    --   -9.50 -57.00  30.00  234
 12  \w    -98.00  17.00   0.50    2.20    --   -9.50 -82.00  30.00  230
 13  \w    -98.00  17.00   0.50    2.20    --   -9.50 -82.00  60.00  230
 14  \w    -98.00  17.00   0.50    2.20    --   -9.50 -82.00  90.00  230
 15  \w    -34.00  18.00   0.50    2.20    --   -9.50  77.00  30.00  104
;
_diffrn_measurement_device 'four-circle diffractometer'
_diffrn_measurement_device_type 'XtaLAB Pro II AFC12 (RINC): Kappa single'
_diffrn_measurement_method '\w scans'
_diffrn_orient_matrix_type 'CrysAlisPro convention (1999,Acta A55,543-557)'
_diffrn_orient_matrix_UB_11 -0.0522195000
_diffrn_orient_matrix_UB_12 -0.0277814000
_diffrn_orient_matrix_UB_13 0.0445347000
_diffrn_orient_matrix_UB_21 0.0729539000
_diffrn_orient_matrix_UB_22 -0.0600048000
_diffrn_orient_matrix_UB_23 0.0012522000
_diffrn_orient_matrix_UB_31 0.0319542000
_diffrn_orient_matrix_UB_32 0.0354388000
_diffrn_orient_matrix_UB_33 0.0307003000
_diffrn_radiation_monochromator mirror
_diffrn_radiation_probe x-ray
_diffrn_radiation_type 'Mo K\a'
_diffrn_radiation_wavelength 0.71073
_diffrn_reflns_av_R_equivalents 0.0439
_diffrn_reflns_av_unetI/netI 0.0228
_diffrn_reflns_Laue_measured_fraction_full 0.999
_diffrn_reflns_Laue_measured_fraction_max 0.999
_diffrn_reflns_limit_h_max 9
_diffrn_reflns_limit_h_min -9
_diffrn_reflns_limit_k_max 11
_diffrn_reflns_limit_k_min -11
_diffrn_reflns_limit_l_max 16
_diffrn_reflns_limit_l_min -16
_diffrn_reflns_number 28905
_diffrn_reflns_point_group_measured_fraction_full 0.999
_diffrn_reflns_point_group_measured_fraction_max 0.999
_diffrn_reflns_theta_full 25.000
_diffrn_reflns_theta_max 25.000
_diffrn_reflns_theta_min 2.154
_diffrn_source 'micro-focus sealed X-ray tube'
_diffrn_source_type 'Rigaku (Mo) X-ray Source'
_exptl_absorpt_coefficient_mu 1.747
_exptl_absorpt_correction_T_max 1.00000
_exptl_absorpt_correction_T_min 0.46761
_exptl_absorpt_correction_type multi-scan
_exptl_absorpt_process_details
;
CrysAlisPro 1.171.41.56a (Rigaku Oxford Diffraction, 2020)
Empirical absorption correction using spherical harmonics,
 implemented in SCALE3 ABSPACK scaling algorithm.
;
_exptl_crystal_colour 'clear colourless'
_exptl_crystal_colour_lustre clear
_exptl_crystal_colour_primary colourless
_exptl_crystal_density_diffrn 1.690
_exptl_crystal_description block
_exptl_crystal_F_000 500
_exptl_crystal_size_max 0.25
_exptl_crystal_size_mid 0.2
_exptl_crystal_size_min 0.2
_refine_diff_density_max 0.444
_refine_diff_density_min -0.466
_refine_diff_density_rms 0.060
_refine_ls_extinction_method none
_refine_ls_goodness_of_fit_ref 1.074
_refine_ls_hydrogen_treatment constr
_refine_ls_matrix_type full
_refine_ls_number_parameters 254
_refine_ls_number_reflns 3490
_refine_ls_number_restraints 60
_refine_ls_restrained_S_all 1.066
_refine_ls_R_factor_all 0.0207
_refine_ls_R_factor_gt 0.0196
_refine_ls_shift/su_max 0.001
_refine_ls_shift/su_mean 0.000
_refine_ls_structure_factor_coef Fsqd
_refine_ls_weighting_details 'w=1/[\s^2^(Fo^2^)+(0.0182P)^2^+0.6503P] where P=(Fo^2^+2Fc^2^)/3'
_refine_ls_weighting_scheme calc
_refine_ls_wR_factor_gt 0.0460
_refine_ls_wR_factor_ref 0.0467
_reflns_Friedel_coverage 0.000
_reflns_number_gt 3334
_reflns_number_total 3490
_reflns_threshold_expression 'I > 2\s(I)'
_cod_data_source_file d3cc00842h2.cif
_cod_data_source_block k11104-jjw-a(lj3-7)
_cod_depositor_comments 'Adding full bibliography for 7131597--7131600.cif.'
_cod_database_code 7131598
_shelx_shelxl_version_number 2018/3
_chemical_oxdiff_formula 'C44 H30 I2 O8 S2 '
_shelx_space_group_comment
;
The symmetry employed for this shelxl refinement is uniquely defined
by the following loop, which should always be used as a source of
symmetry information in preference to the above space-group names.
They are only intended as comments.
;
_diffrn_oxdiff_digest_frames
;
0124df88a6e630b57285b40acd32ae252900025b374
;
_reflns_odcompleteness_completeness 99.53
_reflns_odcompleteness_iscentric 1
_reflns_odcompleteness_theta 26.32
_olex2_refinement_description
;
1. Fixed Uiso
 At 1.2 times of:
  All C(H) groups
 At 1.5 times of:
  All C(H,H,H) groups
2. Uiso/Uaniso restraints and constraints
O1 \\sim O2 \\sim O3 \\sim O4 \\sim S1 \\sim I1: within 3.8A with sigma of 0.01
and sigma for terminal atoms of 0.02 within 3.8A
3.a Aromatic/amide H refined with riding coordinates:
 C5(H5), C6(H6), C7(H7), C8(H8), C9(H9), C11(H11), C12(H12), C14(H14),
 C15(H15), C18(H18), C19(H19), C20(H20), C21(H21), C22(H22)
3.b Idealised Me refined as rotating group:
 C16(H16A,H16B,H16C)
;
_olex2_submission_special_instructions 'No special instructions were received'
_oxdiff_exptl_absorpt_empirical_details
;
Empirical correction (ABSPACK) includes:
- Absorption correction using spherical harmonics
- Frame scaling
;
_oxdiff_exptl_absorpt_empirical_full_max 2.563
_oxdiff_exptl_absorpt_empirical_full_min 0.667

loop_
_space_group_symop_operation_xyz
'x, y, z'
'-x, -y, -z'

loop_
_atom_site_label
_atom_site_type_symbol
_atom_site_fract_x
_atom_site_fract_y
_atom_site_fract_z
_atom_site_U_iso_or_equiv
_atom_site_adp_type
_atom_site_occupancy
_atom_site_site_symmetry_order
_atom_site_calc_flag
_atom_site_refinement_flags_posn
_atom_site_refinement_flags_adp
_atom_site_refinement_flags_occupancy
_atom_site_disorder_assembly
_atom_site_disorder_group
I1 I 0.76334(2) 0.41305(2) 0.05616(2) 0.02681(6) Uani 1 1 d . U . . .
S1 S 0.34508(6) 0.67958(5) 0.32565(4) 0.01805(12) Uani 1 1 d . U . . .
O1 O 0.4823(2) 0.30677(16) 0.28254(12) 0.0292(4) Uani 1 1 d . U . . .
O2 O 0.25150(18) 0.45407(14) 0.22515(11) 0.0215(3) Uani 1 1 d . U . . .
O3 O 0.25830(19) 0.59808(15) 0.40924(11) 0.0247(3) Uani 1 1 d . U . . .
O4 O 0.23643(18) 0.79200(15) 0.27454(11) 0.0234(3) Uani 1 1 d . U . . .
C1 C 0.4112(3) 0.4199(2) 0.25088(16) 0.0192(4) Uani 1 1 d . . . . .
C2 C 0.4807(3) 0.5506(2) 0.23487(15) 0.0174(4) Uani 1 1 d . . . . .
C3 C 0.6214(3) 0.5705(2) 0.16167(15) 0.0182(4) Uani 1 1 d . . . . .
C4 C 0.6914(3) 0.6989(2) 0.14083(15) 0.0169(4) Uani 1 1 d . . . . .
C5 C 0.5918(3) 0.8239(2) 0.10284(15) 0.0202(4) Uani 1 1 d . . . . .
H5 H 0.482199 0.826607 0.089879 0.024 Uiso 1 1 calc R . . . .
C6 C 0.6561(3) 0.9441(2) 0.08440(16) 0.0230(5) Uani 1 1 d . . . . .
H6 H 0.589742 1.027297 0.058657 0.028 Uiso 1 1 calc R . . . .
C7 C 0.8185(3) 0.9415(2) 0.10398(16) 0.0237(5) Uani 1 1 d . . . . .
H7 H 0.860626 1.022701 0.091747 0.028 Uiso 1 1 calc R . . . .
C8 C 0.9180(3) 0.8175(2) 0.14181(16) 0.0239(5) Uani 1 1 d . . . . .
H8 H 1.026687 0.815802 0.155475 0.029 Uiso 1 1 calc R . . . .
C9 C 0.8559(3) 0.6960(2) 0.15939(15) 0.0200(4) Uani 1 1 d . . . . .
H9 H 0.924146 0.612506 0.183589 0.024 Uiso 1 1 calc R . . . .
C10 C 0.4945(3) 0.7474(2) 0.36717(15) 0.0173(4) Uani 1 1 d . . . . .
C11 C 0.4938(3) 0.8893(2) 0.34672(15) 0.0184(4) Uani 1 1 d . . . . .
H11 H 0.417821 0.947941 0.309083 0.022 Uiso 1 1 calc R . . . .
C12 C 0.6084(3) 0.9418(2) 0.38344(15) 0.0199(4) Uani 1 1 d . . . . .
H12 H 0.607688 1.036974 0.370891 0.024 Uiso 1 1 calc R . . . .
C13 C 0.7247(3) 0.8549(2) 0.43872(15) 0.0200(4) Uani 1 1 d . . . . .
C14 C 0.7230(3) 0.7124(2) 0.45797(16) 0.0217(5) Uani 1 1 d . . . . .
H14 H 0.800378 0.653335 0.494646 0.026 Uiso 1 1 calc R . . . .
C15 C 0.6081(3) 0.6579(2) 0.42331(15) 0.0202(4) Uani 1 1 d . . . . .
H15 H 0.606529 0.563257 0.437196 0.024 Uiso 1 1 calc R . . . .
C16 C 0.8503(3) 0.9116(2) 0.47786(17) 0.0272(5) Uani 1 1 d . . . . .
H16A H 0.850775 0.873882 0.546283 0.041 Uiso 1 1 calc GR . . . .
H16B H 0.810891 1.012894 0.477360 0.041 Uiso 1 1 calc GR . . . .
H16C H 0.969372 0.884122 0.434911 0.041 Uiso 1 1 calc GR . . . .
C17 C 0.1584(3) 0.3465(2) 0.23979(16) 0.0196(4) Uani 1 1 d . . . . .
C18 C 0.2205(3) 0.2368(2) 0.17581(17) 0.0262(5) Uani 1 1 d . . . . .
H18 H 0.326508 0.229390 0.125173 0.031 Uiso 1 1 calc R . . . .
C19 C 0.1214(3) 0.1370(2) 0.18848(18) 0.0292(5) Uani 1 1 d . . . . .
H19 H 0.162008 0.060774 0.146782 0.035 Uiso 1 1 calc R . . . .
C20 C -0.0373(3) 0.1507(2) 0.26290(17) 0.0271(5) Uani 1 1 d . . . . .
H20 H -0.103690 0.084076 0.270823 0.033 Uiso 1 1 calc R . . . .
C21 C -0.0976(3) 0.2627(2) 0.32541(17) 0.0261(5) Uani 1 1 d . . . . .
H21 H -0.205252 0.271871 0.374871 0.031 Uiso 1 1 calc R . . . .
C22 C 0.0015(3) 0.3621(2) 0.31498(16) 0.0222(5) Uani 1 1 d . . . . .
H22 H -0.037255 0.437123 0.357661 0.027 Uiso 1 1 calc R . . . .

loop_
_atom_site_aniso_label
_atom_site_aniso_U_11
_atom_site_aniso_U_22
_atom_site_aniso_U_33
_atom_site_aniso_U_23
_atom_site_aniso_U_13
_atom_site_aniso_U_12
I1 0.03074(10) 0.02183(9) 0.02432(10) -0.00661(6) 0.00158(7) -0.00649(6)
S1 0.0148(2) 0.0191(3) 0.0194(3) -0.0014(2) -0.0019(2) -0.0049(2)
O1 0.0250(8) 0.0210(8) 0.0441(10) 0.0077(7) -0.0144(7) -0.0080(7)
O2 0.0186(7) 0.0170(7) 0.0316(8) 0.0017(6) -0.0093(6) -0.0073(6)
O3 0.0219(8) 0.0277(8) 0.0232(8) -0.0008(6) 0.0010(6) -0.0107(7)
O4 0.0174(7) 0.0228(8) 0.0294(8) -0.0022(7) -0.0074(6) -0.0022(6)
C1 0.0170(10) 0.0211(11) 0.0192(11) -0.0025(9) -0.0022(9) -0.0058(9)
C2 0.0174(10) 0.0173(10) 0.0182(11) -0.0007(8) -0.0058(9) -0.0042(8)
C3 0.0188(10) 0.0187(11) 0.0169(11) -0.0024(8) -0.0049(9) -0.0029(8)
C4 0.0194(10) 0.0196(11) 0.0109(10) -0.0024(8) 0.0000(8) -0.0066(8)
C5 0.0195(10) 0.0246(11) 0.0170(11) 0.0016(9) -0.0054(9) -0.0068(9)
C6 0.0275(12) 0.0221(11) 0.0179(11) 0.0037(9) -0.0056(9) -0.0060(9)
C7 0.0308(12) 0.0241(12) 0.0188(11) -0.0018(9) -0.0027(9) -0.0141(10)
C8 0.0200(11) 0.0314(12) 0.0227(12) -0.0040(10) -0.0050(9) -0.0096(9)
C9 0.0176(10) 0.0207(11) 0.0195(11) -0.0008(9) -0.0035(9) -0.0020(8)
C10 0.0162(10) 0.0199(11) 0.0143(10) -0.0030(8) 0.0001(8) -0.0046(8)
C11 0.0171(10) 0.0195(11) 0.0152(10) -0.0022(9) -0.0002(8) -0.0018(8)
C12 0.0209(11) 0.0174(11) 0.0185(11) -0.0032(9) 0.0017(9) -0.0052(9)
C13 0.0194(10) 0.0251(11) 0.0136(10) -0.0070(9) 0.0021(8) -0.0056(9)
C14 0.0206(11) 0.0257(12) 0.0170(11) -0.0011(9) -0.0041(9) -0.0031(9)
C15 0.0226(11) 0.0191(11) 0.0169(11) -0.0001(9) -0.0023(9) -0.0045(9)
C16 0.0239(11) 0.0313(13) 0.0280(13) -0.0073(10) -0.0060(10) -0.0072(10)
C17 0.0190(10) 0.0169(11) 0.0264(12) 0.0032(9) -0.0104(9) -0.0071(8)
C18 0.0241(11) 0.0252(12) 0.0282(13) -0.0068(10) -0.0005(10) -0.0079(9)
C19 0.0337(13) 0.0246(12) 0.0320(13) -0.0075(10) -0.0069(11) -0.0102(10)
C20 0.0311(12) 0.0290(13) 0.0292(13) 0.0041(10) -0.0120(10) -0.0187(10)
C21 0.0221(11) 0.0336(13) 0.0231(12) 0.0024(10) -0.0043(9) -0.0109(10)
C22 0.0221(11) 0.0208(11) 0.0229(12) -0.0026(9) -0.0056(9) -0.0033(9)

loop_
_atom_type_symbol
_atom_type_description
_atom_type_scat_dispersion_real
_atom_type_scat_dispersion_imag
_atom_type_scat_source
C C 0.0033 0.0016 'International Tables Vol C Tables 4.2.6.8 and 6.1.1.4'
H H 0.0000 0.0000 'International Tables Vol C Tables 4.2.6.8 and 6.1.1.4'
I I -0.4742 1.8119 'International Tables Vol C Tables 4.2.6.8 and 6.1.1.4'
O O 0.0106 0.0060 'International Tables Vol C Tables 4.2.6.8 and 6.1.1.4'
S S 0.1246 0.1234 'International Tables Vol C Tables 4.2.6.8 and 6.1.1.4'

loop_
_geom_angle_atom_site_label_1
_geom_angle_atom_site_label_2
_geom_angle_atom_site_label_3
_geom_angle
_geom_angle_site_symmetry_1
_geom_angle_site_symmetry_3
_geom_angle_publ_flag
O3 S1 C2 104.21(9) . . ?
O3 S1 C10 108.70(9) . . ?
O4 S1 O3 119.10(9) . . ?
O4 S1 C2 108.72(9) . . ?
O4 S1 C10 108.95(9) . . ?
C10 S1 C2 106.42(9) . . ?
C1 O2 C17 117.18(15) . . ?
O1 C1 O2 125.78(19) . . ?
O1 C1 C2 125.99(18) . . ?
O2 C1 C2 108.21(16) . . ?
C1 C2 S1 111.28(14) . . ?
C3 C2 S1 123.97(16) . . ?
C3 C2 C1 124.73(19) . . ?
C2 C3 I1 120.11(15) . . ?
C2 C3 C4 126.71(19) . . ?
C4 C3 I1 113.14(14) . . ?
C5 C4 C3 119.88(17) . . ?
C5 C4 C9 119.49(18) . . ?
C9 C4 C3 120.63(18) . . ?
C4 C5 H5 120.1 . . ?
C6 C5 C4 119.89(19) . . ?
C6 C5 H5 120.1 . . ?
C5 C6 H6 119.7 . . ?
C7 C6 C5 120.52(19) . . ?
C7 C6 H6 119.7 . . ?
C6 C7 H7 120.1 . . ?
C6 C7 C8 119.8(2) . . ?
C8 C7 H7 120.1 . . ?
C7 C8 H8 119.9 . . ?
C7 C8 C9 120.15(19) . . ?
C9 C8 H8 119.9 . . ?
C4 C9 H9 120.0 . . ?
C8 C9 C4 120.09(19) . . ?
C8 C9 H9 120.0 . . ?
C11 C10 S1 119.72(15) . . ?
C11 C10 C15 121.29(19) . . ?
C15 C10 S1 118.95(15) . . ?
C10 C11 H11 120.6 . . ?
C12 C11 C10 118.77(18) . . ?
C12 C11 H11 120.6 . . ?
C11 C12 H12 119.3 . . ?
C11 C12 C13 121.31(19) . . ?
C13 C12 H12 119.3 . . ?
C12 C13 C14 118.74(19) . . ?
C12 C13 C16 121.35(19) . . ?
C14 C13 C16 119.91(19) . . ?
C13 C14 H14 119.5 . . ?
C15 C14 C13 121.04(19) . . ?
C15 C14 H14 119.5 . . ?
C10 C15 H15 120.6 . . ?
C14 C15 C10 118.84(19) . . ?
C14 C15 H15 120.6 . . ?
C13 C16 H16A 109.5 . . ?
C13 C16 H16B 109.5 . . ?
C13 C16 H16C 109.5 . . ?
H16A C16 H16B 109.5 . . ?
H16A C16 H16C 109.5 . . ?
H16B C16 H16C 109.5 . . ?
C18 C17 O2 119.65(19) . . ?
C18 C17 C22 122.63(19) . . ?
C22 C17 O2 117.60(19) . . ?
C17 C18 H18 120.8 . . ?
C17 C18 C19 118.4(2) . . ?
C19 C18 H18 120.8 . . ?
C18 C19 H19 119.9 . . ?
C20 C19 C18 120.1(2) . . ?
C20 C19 H19 119.9 . . ?
C19 C20 H20 119.9 . . ?
C21 C20 C19 120.3(2) . . ?
C21 C20 H20 119.9 . . ?
C20 C21 H21 119.8 . . ?
C20 C21 C22 120.4(2) . . ?
C22 C21 H21 119.8 . . ?
C17 C22 C21 118.2(2) . . ?
C17 C22 H22 120.9 . . ?
C21 C22 H22 120.9 . . ?

loop_
_geom_bond_atom_site_label_1
_geom_bond_atom_site_label_2
_geom_bond_distance
_geom_bond_site_symmetry_2
_geom_bond_publ_flag
I1 C3 2.116(2) . ?
S1 O3 1.4413(15) . ?
S1 O4 1.4377(14) . ?
S1 C2 1.800(2) . ?
S1 C10 1.754(2) . ?
O1 C1 1.189(2) . ?
O2 C1 1.355(2) . ?
O2 C17 1.419(2) . ?
C1 C2 1.506(3) . ?
C2 C3 1.330(3) . ?
C3 C4 1.484(3) . ?
C4 C5 1.393(3) . ?
C4 C9 1.394(3) . ?
C5 H5 0.9300 . ?
C5 C6 1.385(3) . ?
C6 H6 0.9300 . ?
C6 C7 1.383(3) . ?
C7 H7 0.9300 . ?
C7 C8 1.384(3) . ?
C8 H8 0.9300 . ?
C8 C9 1.387(3) . ?
C9 H9 0.9300 . ?
C10 C11 1.389(3) . ?
C10 C15 1.396(3) . ?
C11 H11 0.9300 . ?
C11 C12 1.386(3) . ?
C12 H12 0.9300 . ?
C12 C13 1.392(3) . ?
C13 C14 1.398(3) . ?
C13 C16 1.505(3) . ?
C14 H14 0.9300 . ?
C14 C15 1.384(3) . ?
C15 H15 0.9300 . ?
C16 H16A 0.9600 . ?
C16 H16B 0.9600 . ?
C16 H16C 0.9600 . ?
C17 C18 1.372(3) . ?
C17 C22 1.376(3) . ?
C18 H18 0.9300 . ?
C18 C19 1.390(3) . ?
C19 H19 0.9300 . ?
C19 C20 1.381(3) . ?
C20 H20 0.9300 . ?
C20 C21 1.377(3) . ?
C21 H21 0.9300 . ?
C21 C22 1.390(3) . ?
C22 H22 0.9300 . ?

loop_
_geom_torsion_atom_site_label_1
_geom_torsion_atom_site_label_2
_geom_torsion_atom_site_label_3
_geom_torsion_atom_site_label_4
_geom_torsion
_geom_torsion_site_symmetry_1
_geom_torsion_site_symmetry_2
_geom_torsion_site_symmetry_3
_geom_torsion_site_symmetry_4
_geom_torsion_publ_flag
I1 C3 C4 C5 108.39(19) . . . . ?
I1 C3 C4 C9 -71.9(2) . . . . ?
S1 C2 C3 I1 -177.57(9) . . . . ?
S1 C2 C3 C4 -0.3(3) . . . . ?
S1 C10 C11 C12 177.68(15) . . . . ?
S1 C10 C15 C14 -178.56(16) . . . . ?
O1 C1 C2 S1 -110.0(2) . . . . ?
O1 C1 C2 C3 71.5(3) . . . . ?
O2 C1 C2 S1 68.60(18) . . . . ?
O2 C1 C2 C3 -109.8(2) . . . . ?
O2 C17 C18 C19 -176.61(18) . . . . ?
O2 C17 C22 C21 175.57(17) . . . . ?
O3 S1 C2 C1 22.45(15) . . . . ?
O3 S1 C2 C3 -159.11(17) . . . . ?
O3 S1 C10 C11 -132.12(16) . . . . ?
O3 S1 C10 C15 45.78(19) . . . . ?
O4 S1 C2 C1 -105.54(14) . . . . ?
O4 S1 C2 C3 72.89(19) . . . . ?
O4 S1 C10 C11 -0.89(19) . . . . ?
O4 S1 C10 C15 177.00(15) . . . . ?
C1 O2 C17 C18 -72.6(2) . . . . ?
C1 O2 C17 C22 111.2(2) . . . . ?
C1 C2 C3 I1 0.7(3) . . . . ?
C1 C2 C3 C4 177.93(18) . . . . ?
C2 S1 C10 C11 116.18(17) . . . . ?
C2 S1 C10 C15 -65.93(18) . . . . ?
C2 C3 C4 C5 -69.0(3) . . . . ?
C2 C3 C4 C9 110.6(2) . . . . ?
C3 C4 C5 C6 179.32(19) . . . . ?
C3 C4 C9 C8 -178.53(19) . . . . ?
C4 C5 C6 C7 -0.4(3) . . . . ?
C5 C4 C9 C8 1.2(3) . . . . ?
C5 C6 C7 C8 0.3(3) . . . . ?
C6 C7 C8 C9 0.5(3) . . . . ?
C7 C8 C9 C4 -1.2(3) . . . . ?
C9 C4 C5 C6 -0.4(3) . . . . ?
C10 S1 C2 C1 137.25(14) . . . . ?
C10 S1 C2 C3 -44.3(2) . . . . ?
C10 C11 C12 C13 0.9(3) . . . . ?
C11 C10 C15 C14 -0.7(3) . . . . ?
C11 C12 C13 C14 -0.7(3) . . . . ?
C11 C12 C13 C16 179.48(19) . . . . ?
C12 C13 C14 C15 -0.2(3) . . . . ?
C13 C14 C15 C10 0.9(3) . . . . ?
C15 C10 C11 C12 -0.2(3) . . . . ?
C16 C13 C14 C15 179.63(19) . . . . ?
C17 O2 C1 O1 1.8(3) . . . . ?
C17 O2 C1 C2 -176.86(17) . . . . ?
C17 C18 C19 C20 1.1(3) . . . . ?
C18 C17 C22 C21 -0.5(3) . . . . ?
C18 C19 C20 C21 -0.5(3) . . . . ?
C19 C20 C21 C22 -0.7(3) . . . . ?
C20 C21 C22 C17 1.1(3) . . . . ?
C22 C17 C18 C19 -0.7(3) . . . . ?
